data_2012938
loop_
_publ_author_name
'Jussara Lopes de Miranda'
'Judith Felcman'
'James L. Wardell'
'Janet M. S. Skakle'

_publ_section_title
;
 Tetrakis(\m-guanidinoacetic
 acid-\k^2^<i>O</i>:<i>O</i>')bis[(nitrato-\k<i>O</i>)copper(II)]
;
_journal_issue 9
_journal_name_full 'Acta Crystallographica Section C'
_journal_page_first m471
_journal_page_last m474
_journal_paper_doi 10.1107/S0108270102013227
_journal_volume 58
_journal_year 2002
_chemical_formula_iupac '[Cu2 (N O3)2 (C3 H7 N3 O2)4]'
_chemical_formula_moiety 'C12 H28 Cu2 N16 O20'
_chemical_formula_sum 'C12 H28 Cu2 N16 O20'
_chemical_formula_weight 843.58
_chemical_name_systematic
;
Tetrakis(\m-guanidinoacetic acid-\k^2^O:O')bis[(nitrato-\k^2^O)copper(II)]
;
_space_group_IT_number 2
_symmetry_cell_setting triclinic
_symmetry_space_group_name_Hall '-P 1'
_symmetry_space_group_name_H-M 'P -1'
_atom_sites_solution_hydrogens geom
_atom_sites_solution_primary heavy
_atom_sites_solution_secondary difmap
_audit_creation_method SHELXL97
_cell_angle_alpha 99.262(2)
_cell_angle_beta 94.862(2)
_cell_angle_gamma 105.844(2)
_cell_formula_units_Z 1
_cell_length_a 7.2535(8)
_cell_length_b 10.3652(12)
_cell_length_c 10.5626(12)
_cell_measurement_reflns_used 3425
_cell_measurement_temperature 298(2)
_cell_measurement_theta_max 29.915
_cell_measurement_theta_min 3.652
_cell_volume 747.05(15)
_computing_cell_refinement 'SAINT (Bruker, 1999)'
_computing_data_collection 'SMART (Bruker, 1999)'
_computing_data_reduction SAINT
_computing_molecular_graphics
;ORTEX in OSCAIL (McArdle, 1994, 2000) and ORTEP-3 for Windows (Farrugia,
 1999)
;
_computing_publication_material SHELXL97
_computing_structure_refinement 'SHELXL97 (Sheldrick, 1997)'
_computing_structure_solution 'SHELXS86 (Sheldrick, 1990)'
_diffrn_ambient_temperature 298(2)
_diffrn_measured_fraction_theta_full 0.965
_diffrn_measured_fraction_theta_max 0.965
_diffrn_measurement_device_type 'Bruker SMART 1000 area-detector'
_diffrn_measurement_method \f-\w
_diffrn_radiation_monochromator graphite
_diffrn_radiation_source 'fine-focus sealed tube'
_diffrn_radiation_type MoK\a
_diffrn_radiation_wavelength 0.71073
_diffrn_reflns_av_R_equivalents 0.0188
_diffrn_reflns_av_sigmaI/netI 0.0367
_diffrn_reflns_limit_h_max 10
_diffrn_reflns_limit_h_min -9
_diffrn_reflns_limit_k_max 14
_diffrn_reflns_limit_k_min -14
_diffrn_reflns_limit_l_max 12
_diffrn_reflns_limit_l_min -14
_diffrn_reflns_number 6444
_diffrn_reflns_theta_full 30.00
_diffrn_reflns_theta_max 30.0
_diffrn_reflns_theta_min 2.0
_diffrn_standards_decay_% negligible
_exptl_absorpt_coefficient_mu 1.537
_exptl_absorpt_correction_T_max 0.928
_exptl_absorpt_correction_T_min 0.596
_exptl_absorpt_correction_type multi-scan
_exptl_absorpt_process_details '(SADABS; Bruker, 1999)'
_exptl_crystal_colour green
_exptl_crystal_density_diffrn 1.875
_exptl_crystal_density_method 'not measured'
_exptl_crystal_description block
_exptl_crystal_F_000 430
_exptl_crystal_size_max 0.58
_exptl_crystal_size_mid 0.22
_exptl_crystal_size_min 0.18
_refine_diff_density_max 1.48
_refine_diff_density_min -0.82
_refine_ls_extinction_method none
_refine_ls_goodness_of_fit_ref 1.032
_refine_ls_hydrogen_treatment constr
_refine_ls_matrix_type full
_refine_ls_number_parameters 226
_refine_ls_number_reflns 4202
_refine_ls_number_restraints 0
_refine_ls_restrained_S_all 1.032
_refine_ls_R_factor_all 0.0535
_refine_ls_R_factor_gt 0.0417
_refine_ls_shift/su_max <0.001
_refine_ls_shift/su_mean 0.000
_refine_ls_structure_factor_coef Fsqd
_refine_ls_weighting_details 'w = 1/[\s^2^(Fo^2^)+(0.0744P)^2^] where P = (Fo^2^+2Fc^2^)/3'
_refine_ls_weighting_scheme calc
_refine_ls_wR_factor_gt 0.1102
_refine_ls_wR_factor_ref 0.1150
_reflns_number_gt 3433
_reflns_number_total 4202
_reflns_threshold_expression >2\s(I)
_cod_data_source_file gg1121.cif
_cod_data_source_block III
_cod_depositor_comments
;
The following automatic conversions were performed:
'_geom_bond_publ_flag' value 'Yes' changed to 'yes' according to
'/home/saulius/struct/CIF-dictionaries/cif_core.dic' dictionary named
'cif_core.dic' version 2.4.1 from 2010-06-29 (6 times).

Automatic conversion script
Id: cif_fix_enum 1527 2010-12-29 10:47:43Z saulius 

The following automatic conversions were performed:

'_geom_bond_publ_flag' value 'Yes' changed to 'yes' according to
/home/saulius/struct/CIF-dictionaries/cif_core.dic dictionary named
'cif_core.dic' version 2.4.1 from 2010-06-29 (6
times).

'_geom_angle_publ_flag' value 'Yes' changed to 'yes'
according to /home/saulius/struct/CIF-dictionaries/cif_core.dic
dictionary named 'cif_core.dic' version 2.4.1 from 2010-06-29 (15
times).

Automatic conversion script
Id: cif_fix_values 1715 2011-07-08 13:25:40Z adriana 
;
_cod_database_code 2012938
_cod_database_fobs_code 2012938

loop_
_symmetry_equiv_pos_as_xyz
'x, y, z'
'-x, -y, -z'

loop_
_atom_site_label
_atom_site_fract_x
_atom_site_fract_y
_atom_site_fract_z
_atom_site_U_iso_or_equiv
_atom_site_adp_type
_atom_site_calc_flag
_atom_site_refinement_flags
_atom_site_occupancy
_atom_site_disorder_assembly
_atom_site_disorder_group
_atom_site_type_symbol
Cu1 0.05573(4) 0.39677(3) 0.03268(3) 0.02115(10) Uani d . 1 . . Cu
O1 0.2694(3) 0.53970(17) 0.14535(18) 0.0301(4) Uani d . 1 . . O
O2 0.1848(3) 0.71442(17) 0.08056(19) 0.0300(4) Uani d . 1 . . O
C1 0.2956(3) 0.6653(2) 0.1418(2) 0.0233(4) Uani d . 1 . . C
C2 0.4821(4) 0.7604(2) 0.2181(3) 0.0273(5) Uani d . 1 . . C
H2A 0.4824 0.7539 0.3087 0.033 Uiso calc R 1 . . H
H2B 0.5900 0.7316 0.1880 0.033 Uiso calc R 1 . . H
N1 0.5080(3) 0.9009(2) 0.2058(2) 0.0290(5) Uani d . 1 . . N
H1 0.4112 0.9332 0.2127 0.035 Uiso calc R 1 . . H
C3 0.6741(4) 0.9828(2) 0.1843(2) 0.0257(5) Uani d . 1 . . C
N2 0.8383(3) 0.9524(2) 0.2049(3) 0.0348(5) Uani d . 1 . . N
H2C 0.9454 1.0060 0.1890 0.042 Uiso calc R 1 . . H
H2D 0.8392 0.8789 0.2344 0.042 Uiso calc R 1 . . H
N3 0.6731(3) 1.0946(2) 0.1395(3) 0.0376(6) Uani d . 1 . . N
H3A 0.7792 1.1474 0.1238 0.045 Uiso calc R 1 . . H
H3B 0.5665 1.1145 0.1260 0.045 Uiso calc R 1 . . H
O3 0.1931(3) 0.41627(19) -0.11745(19) 0.0322(4) Uani d . 1 . . O
O4 0.1051(3) 0.59314(18) -0.17442(18) 0.0294(4) Uani d . 1 . . O
C4 0.1972(3) 0.5065(2) -0.1854(2) 0.0241(5) Uani d . 1 . . C
C5 0.3287(4) 0.5058(3) -0.2883(3) 0.0323(5) Uani d . 1 . . C
H5A 0.4525 0.5013 -0.2498 0.039 Uiso calc R 1 . . H
H5B 0.2733 0.4243 -0.3545 0.039 Uiso calc R 1 . . H
N4 0.3602(3) 0.6244(2) -0.3486(2) 0.0294(4) Uani d . 1 . . N
H4 0.2650 0.6574 -0.3616 0.035 Uiso calc R 1 . . H
C6 0.5278(4) 0.6851(3) -0.3848(2) 0.0283(5) Uani d . 1 . . C
N5 0.6796(3) 0.6381(3) -0.3691(2) 0.0377(5) Uani d . 1 . . N
H5C 0.6701 0.5663 -0.3344 0.045 Uiso calc R 1 . . H
H5D 0.7884 0.6791 -0.3934 0.045 Uiso calc R 1 . . H
N6 0.5424(4) 0.7940(3) -0.4396(2) 0.0416(6) Uani d . 1 . . N
H6A 0.4440 0.8240 -0.4511 0.050 Uiso calc R 1 . . H
H6B 0.6503 0.8342 -0.4636 0.050 Uiso calc R 1 . . H
N7 1.2363(3) 1.1781(2) 0.0977(2) 0.0265(4) Uani d . 1 . . N
O5 1.0840(3) 1.21251(18) 0.0901(2) 0.0338(4) Uani d . 1 . . O
O6 1.3866(3) 1.2486(2) 0.0676(2) 0.0393(5) Uani d . 1 . . O
O7 1.2319(3) 1.0699(2) 0.1363(3) 0.0473(6) Uani d . 1 . . O
N8 1.0644(4) 0.8231(3) -0.5208(3) 0.0419(6) Uani d . 1 . . N
O8 0.9049(3) 0.8286(3) -0.5674(3) 0.0564(6) Uani d . 1 . . O
O9 1.0676(4) 0.7543(3) -0.4343(3) 0.0658(8) Uani d . 1 . . O
O10 1.2169(4) 0.8842(4) -0.5553(4) 0.0847(10) Uani d . 1 . . O

loop_
_atom_site_aniso_label
_atom_site_aniso_U_11
_atom_site_aniso_U_22
_atom_site_aniso_U_33
_atom_site_aniso_U_12
_atom_site_aniso_U_13
_atom_site_aniso_U_23
Cu1 0.01961(15) 0.02001(14) 0.02490(16) 0.00489(10) 0.00108(10) 0.00995(10)
O1 0.0269(9) 0.0227(8) 0.0377(10) 0.0033(7) -0.0058(7) 0.0096(7)
O2 0.0250(9) 0.0245(8) 0.0380(10) 0.0037(7) -0.0061(7) 0.0100(7)
C1 0.0224(11) 0.0233(10) 0.0233(11) 0.0045(8) 0.0022(8) 0.0065(9)
C2 0.0241(11) 0.0236(10) 0.0318(13) 0.0034(9) -0.0034(9) 0.0084(9)
N1 0.0220(10) 0.0220(9) 0.0431(13) 0.0065(8) 0.0027(9) 0.0074(9)
C3 0.0243(11) 0.0237(10) 0.0270(12) 0.0047(9) -0.0001(9) 0.0052(9)
N2 0.0200(10) 0.0345(11) 0.0520(14) 0.0051(9) 0.0020(9) 0.0205(10)
N3 0.0270(11) 0.0303(11) 0.0589(16) 0.0074(9) 0.0024(10) 0.0215(11)
O3 0.0367(10) 0.0325(9) 0.0360(10) 0.0148(8) 0.0133(8) 0.0188(8)
O4 0.0326(9) 0.0300(8) 0.0315(9) 0.0128(7) 0.0107(7) 0.0132(7)
C4 0.0218(11) 0.0243(10) 0.0251(11) 0.0039(8) 0.0017(9) 0.0069(9)
C5 0.0355(14) 0.0304(12) 0.0369(14) 0.0122(11) 0.0139(11) 0.0138(11)
N4 0.0260(10) 0.0353(11) 0.0330(11) 0.0121(9) 0.0078(8) 0.0162(9)
C6 0.0292(12) 0.0351(12) 0.0186(11) 0.0066(10) 0.0017(9) 0.0054(9)
N5 0.0284(11) 0.0509(14) 0.0380(13) 0.0127(10) 0.0087(10) 0.0166(11)
N6 0.0353(13) 0.0506(14) 0.0433(14) 0.0080(11) 0.0073(11) 0.0281(12)
N7 0.0267(10) 0.0244(9) 0.0275(11) 0.0077(8) -0.0025(8) 0.0053(8)
O5 0.0246(9) 0.0307(9) 0.0522(12) 0.0113(7) 0.0043(8) 0.0204(9)
O6 0.0266(10) 0.0478(11) 0.0422(12) 0.0054(8) 0.0062(8) 0.0134(9)
O7 0.0400(12) 0.0387(11) 0.0764(17) 0.0214(9) 0.0098(11) 0.0308(11)
N8 0.0329(13) 0.0498(14) 0.0459(15) 0.0109(11) 0.0057(11) 0.0190(12)
O8 0.0389(12) 0.0815(17) 0.0598(15) 0.0222(12) 0.0027(11) 0.0387(13)
O9 0.0452(14) 0.098(2) 0.0730(18) 0.0286(14) 0.0094(13) 0.0551(17)
O10 0.0458(15) 0.103(2) 0.125(3) 0.0195(16) 0.0376(17) 0.067(2)

loop_
_atom_type_symbol
_atom_type_description
_atom_type_scat_dispersion_real
_atom_type_scat_dispersion_imag
_atom_type_scat_source
C C 0.0033 0.0016 'International Tables Vol C Tables 4.2.6.8 and 6.1.1.4'
H H 0.0000 0.0000 'International Tables Vol C Tables 4.2.6.8 and 6.1.1.4'
N N 0.0061 0.0033 'International Tables Vol C Tables 4.2.6.8 and 6.1.1.4'
Cu Cu 0.3201 1.2651 'International Tables Vol C Tables 4.2.6.8 and 6.1.1.4'
O O 0.0106 0.0060 'International Tables Vol C Tables 4.2.6.8 and 6.1.1.4'

loop_
_geom_angle_atom_site_label_1
_geom_angle_atom_site_label_2
_geom_angle_atom_site_label_3
_geom_angle_site_symmetry_1
_geom_angle_site_symmetry_3
_geom_angle
_geom_angle_publ_flag
O1 Cu1 O3 . . 91.26(8) yes
O1 Cu1 O2 . 2_565 167.60(7) yes
O3 Cu1 O2 . 2_565 90.80(8) yes
O1 Cu1 O4 . 2_565 88.53(8) yes
O2 Cu1 O4 2_565 2_565 86.96(8) yes
O3 Cu1 O4 . 2_565 168.16(7) yes
O3 Cu1 O5 . 1_445 106.12(8) yes
O1 Cu1 O5 . 1_445 102.88(7) yes
O2 Cu1 O5 2_565 1_445 88.27(7) yes
O4 Cu1 O5 2_565 1_445 85.44(8) yes
O1 Cu1 Cu1 . 2_565 85.12(5) yes
O2 Cu1 Cu1 2_565 2_565 83.05(5) yes
O3 Cu1 Cu1 . 2_565 82.21(5) yes
O4 Cu1 Cu1 2_565 2_565 85.98(5) yes
O5 Cu1 Cu1 1_445 2_565 168.10(5) yes
C1 O1 Cu1 . . 121.17(15) ?
C1 O2 Cu1 . 2_565 123.92(15) ?
O2 C1 O1 . . 126.3(2) ?
O2 C1 C2 . . 118.9(2) ?
O1 C1 C2 . . 114.8(2) ?
N1 C2 C1 . . 112.3(2) ?
N1 C2 H2A . . 109.1 ?
C1 C2 H2A . . 109.1 ?
N1 C2 H2B . . 109.1 ?
C1 C2 H2B . . 109.1 ?
H2A C2 H2B . . 107.9 ?
C3 N1 C2 . . 123.3(2) ?
C3 N1 H1 . . 118.3 ?
C2 N1 H1 . . 118.3 ?
N3 C3 N2 . . 119.9(2) ?
N3 C3 N1 . . 119.2(2) ?
N2 C3 N1 . . 120.9(2) ?
C3 N2 H2C . . 120.0 ?
C3 N2 H2D . . 120.0 ?
H2C N2 H2D . . 120.0 ?
C3 N3 H3A . . 120.0 ?
C3 N3 H3B . . 120.0 ?
H3A N3 H3B . . 120.0 ?
C4 O3 Cu1 . . 125.36(17) ?
C4 O4 Cu1 . 2_565 119.68(16) ?
O4 C4 O3 . . 126.6(2) ?
O4 C4 C5 . . 119.1(2) ?
O3 C4 C5 . . 114.2(2) ?
N4 C5 C4 . . 113.5(2) ?
N4 C5 H5A . . 108.9 ?
C4 C5 H5A . . 108.9 ?
N4 C5 H5B . . 108.9 ?
C4 C5 H5B . . 108.9 ?
H5A C5 H5B . . 107.7 ?
C6 N4 C5 . . 123.6(2) ?
C6 N4 H4 . . 118.2 ?
C5 N4 H4 . . 118.2 ?
N4 C6 N5 . . 121.2(2) ?
N4 C6 N6 . . 119.1(3) ?
N5 C6 N6 . . 119.7(3) ?
C6 N5 H5C . . 120.0 ?
C6 N5 H5D . . 120.0 ?
H5C N5 H5D . . 120.0 ?
C6 N6 H6A . . 120.0 ?
C6 N6 H6B . . 120.0 ?
H6A N6 H6B . . 120.0 ?
O6 N7 O7 . . 120.8(2) ?
O6 N7 O5 . . 121.1(2) ?
O7 N7 O5 . . 118.0(2) ?
N7 O5 Cu1 . 1_665 125.31(15) ?
O10 N8 O8 . . 122.4(3) ?
O10 N8 O9 . . 120.0(3) ?
O8 N8 O9 . . 117.7(3) ?

loop_
_geom_bond_atom_site_label_1
_geom_bond_atom_site_label_2
_geom_bond_site_symmetry_2
_geom_bond_distance
_geom_bond_publ_flag
Cu1 O1 . 1.9696(17) yes
Cu1 O2 2_565 1.9766(17) yes
Cu1 O3 . 1.9520(19) yes
Cu1 O4 2_565 1.9814(19) yes
Cu1 O5 1_445 2.1500(18) yes
Cu1 Cu1 2_565 2.6525(6) yes
O1 C1 . 1.271(3) ?
O2 C1 . 1.250(3) ?
C1 C2 . 1.511(3) ?
C2 N1 . 1.446(3) ?
C2 H2A . 0.9700 ?
C2 H2B . 0.9700 ?
N1 C3 . 1.332(3) ?
N1 H1 . 0.8600 ?
C3 N3 . 1.322(3) ?
C3 N2 . 1.322(3) ?
N2 H2C . 0.8700 ?
N2 H2D . 0.8700 ?
N3 H3A . 0.8600 ?
N3 H3B . 0.8600 ?
O3 C4 . 1.263(3) ?
O4 C4 . 1.254(3) ?
C4 C5 . 1.506(4) ?
C5 N4 . 1.447(3) ?
C5 H5A . 0.9700 ?
C5 H5B . 0.9700 ?
N4 C6 . 1.326(3) ?
N4 H4 . 0.8600 ?
C6 N5 . 1.328(4) ?
C6 N6 . 1.332(3) ?
N5 H5C . 0.8700 ?
N5 H5D . 0.8700 ?
N6 H6A . 0.8600 ?
N6 H6B . 0.8600 ?
N7 O6 . 1.234(3) ?
N7 O7 . 1.247(3) ?
N7 O5 . 1.251(3) ?
N8 O10 . 1.232(4) ?
N8 O8 . 1.239(3) ?
N8 O9 . 1.248(3) ?

loop_
_geom_hbond_atom_site_label_D
_geom_hbond_atom_site_label_H
_geom_hbond_atom_site_label_A
_geom_hbond_site_symmetry_A
_geom_hbond_distance_DH
_geom_hbond_distance_HA
_geom_hbond_distance_DA
_geom_hbond_angle_DHA
N1 H1 O7 1_455 0.86 2.35 3.114(3) 147
N2 H2D O8 1_556 0.87 2.28 2.966(3) 136
N2 H2C O7 . 0.87 2.15 2.983(3) 160
N3 H3A O5 . 0.86 2.21 3.021(3) 158
N3 H3A O4 2_675 0.86 2.54 3.142(3) 128
N3 H3B O6 1_455 0.86 2.27 3.063(3) 154
N3 H3B O7 1_455 0.86 2.36 3.137(3) 151
N4 H4 O9 1_455 0.86 2.12 2.960(3) 165
N5 H5C O1 2_665 0.87 2.49 3.278(3) 151
N5 H5D O9 . 0.87 2.07 2.931(4) 170
N6 H6A O10 1_455 0.86 2.19 3.005(4) 158
N6 H6B O8 . 0.86 2.24 3.017(4) 151
C2 H2A N6 1_556 0.97 2.60 3.553(4) 166
C2 H2B O3 2_665 0.97 2.56 3.491(3) 162
C5 H5A O1 2_665 0.97 2.39 3.352(3) 172
C5 H5B O8 2_664 0.97 2.55 3.444(4) 154

loop_
_geom_torsion_atom_site_label_1
_geom_torsion_atom_site_label_2
_geom_torsion_atom_site_label_3
_geom_torsion_atom_site_label_4
_geom_torsion_site_symmetry_1
_geom_torsion_site_symmetry_4
_geom_torsion
O3 Cu1 O1 C1 . . 75.3(2)
O2 Cu1 O1 C1 2_565 . -24.2(5)
O4 Cu1 O1 C1 2_565 . -92.9(2)
O5 Cu1 O1 C1 1_445 . -177.84(19)
Cu1 Cu1 O1 C1 2_565 . -6.76(19)
Cu1 O2 C1 O1 2_565 . -2.8(4)
Cu1 O2 C1 C2 2_565 . 175.94(17)
Cu1 O1 C1 O2 . . 7.8(4)
Cu1 O1 C1 C2 . . -170.95(16)
O2 C1 C2 N1 . . -1.4(3)
O1 C1 C2 N1 . . 177.4(2)
C1 C2 N1 C3 . . -134.7(3)
C2 N1 C3 N3 . . 161.5(3)
C2 N1 C3 N2 . . -17.3(4)
O1 Cu1 O3 C4 . . -81.9(2)
O2 Cu1 O3 C4 2_565 . 85.8(2)
O4 Cu1 O3 C4 2_565 . 6.9(5)
O5 Cu1 O3 C4 1_445 . 174.25(19)
Cu1 Cu1 O3 C4 2_565 . 2.95(19)
Cu1 O4 C4 O3 2_565 . 3.6(3)
Cu1 O4 C4 C5 2_565 . -176.16(17)
Cu1 O3 C4 O4 . . -4.9(4)
Cu1 O3 C4 C5 . . 174.81(17)
O4 C4 C5 N4 . . 10.8(3)
O3 C4 C5 N4 . . -169.0(2)
C4 C5 N4 C6 . . 143.2(2)
C5 N4 C6 N5 . . 1.0(4)
C5 N4 C6 N6 . . -180.0(2)
O6 N7 O5 Cu1 . 1_665 -2.4(3)
O7 N7 O5 Cu1 . 1_665 177.83(19)
